data_1501631
loop_
_publ_author_name
'Thierry Maris'
'NGuyen Ba Chanh'
'Jean-Claude Bissey'
'Nathalie Filloleau'
'Serge Flandrois'
'Ridha Zouari'
'Abdelaziz Daoud'

_publ_section_title
;
 Phase Transitions in a Two-Dimensional Molecular Complex
 NH~3~-(CH~2~)~4~-NH~3~ CuC1~4~
;
_journal_name_full 'Phase Transition'
_journal_page_first 81
_journal_page_last 98
_journal_paper_doi 10.1080/01411599808222119
_journal_volume 66
_journal_year 1998
_chemical_formula_sum 'C4 H14 Cl4 Cu N2'
_space_group_IT_number 14
_symmetry_cell_setting monoclinic
_symmetry_space_group_name_Hall '-P 2ybc'
_symmetry_space_group_name_H-M 'P 1 21/c 1'
_cell_angle_alpha 90
_cell_angle_beta 103.11(5)
_cell_angle_gamma 90
_cell_formula_units_Z 2
_cell_length_a 9.264(3)
_cell_length_b 7.593(4)
_cell_length_c 7.577(4)
_cell_volume 519.1(4)
_diffrn_ambient_temperature 295
_diffrn_radiation_source 'Sealed Tube'
_diffrn_radiation_type 'Cu K\a'
_diffrn_radiation_wavelength 1.5418
_diffrn_reflns_reduction_process 'Merging of equivalent reflections'
_diffrn_reflns_theta_max 74.33
_diffrn_reflns_theta_min 2
_exptl_crystal_colour green
_refine_ls_R_factor_gt 0.0856
_refine_ls_wR_factor_gt 0.1042
_reflns_number_gt 831
_reflns_threshold_expression '> 3sigma(I)'
_cod_data_source_file deposit.cif
_cod_data_source_block 2C4CuRT
_cod_original_sg_symbol_H-M P21/c
_cod_original_formula_sum 'C4 H14 N2 Cu Cl4'
_cod_database_code 1501631

loop_
_symmetry_equiv_pos_as_xyz
X,Y,Z
-X,Y+1/2,-Z+1/2
-X,-Y,-Z
X,-Y+1/2,Z+1/2

loop_
_atom_site_label
_atom_site_fract_x
_atom_site_fract_y
_atom_site_fract_z
_atom_site_U_iso_or_equiv
_atom_site_adp_type
_atom_site_type_symbol
Cu1 0 0 0 0.024(1) Uani Cu
Cl2 0.0335(3) 0.2043(3) 0.2309(3) 0.030(1) Uani Cl
Cl3 -0.2503(3) 0.0435(3) -0.0532(4) 0.033(1) Uani Cl
N1 0.2262(10) -0.037(1) 0.568(1) 0.032(4) Uani N
C2 0.3626(12) 0.0632(14) 0.6486(16) 0.035(5) Uani C
C3 0.4636 0.0828 0.5191 0.030(5) Uani C
H2A 0.41738 -0.00014 0.75937 0.05 Uiso H
H2B 0.33379 0.1831 0.68308 0.05 Uiso H
H3A 0.54283 0.16955 0.57203 0.05 Uiso H
H3B 0.40359 0.12934 0.40178 0.05 Uiso H
H1A 0.1692 -0.0457 0.64928 0.05 Uiso H
H1B 0.25093 -0.14552 0.53723 0.05 Uiso H
H1C 0.17569 0.01941 0.46857 0.05 Uiso H

loop_
_atom_site_aniso_label
_atom_site_aniso_U_11
_atom_site_aniso_U_22
_atom_site_aniso_U_33
_atom_site_aniso_U_12
_atom_site_aniso_U_13
_atom_site_aniso_U_23
Cu1 0.0194(9) 0.0251(10) 0.0286(11) -0.0056(9) 0.0070(8) 0.0030(8)
Cl2 0.0297(12) 0.0294(12) 0.0309(12) -0.0069(11) 0.0098(10) -0.003(10)
Cl3 0.0202(10) 0.0317(13) 0.0485(15) -0.0044(12) 0.0079(11) 0.0036(10)
N1 0.0259(46) 0.0230(43) 0.0461(54) -0.0007(40) 0.0084(42) 0.0001(37)
C2 0.0252(52) 0.0381(60) 0.0453(64) -0.0131(54) 0.0127(49) -0.0045(48)
C3 0.0269(53) 0.0246(50) 0.0406(60) 0.005(48) 0.0138(48) 0.0007(45)

loop_
_atom_type_symbol
_atom_type_number_in_cell
_atom_type_scat_dispersion_real
_atom_type_scat_dispersion_imag
_atom_type_scat_source
Cu 2 -1.965 0.589 International_Table_Volume_IV_Table_2.3.1
Cl 8 0.364 0.702 International_Table_Volume_IV_Table_2.3.1
N 4 0.031 0.018 International_Table_Volume_IV_Table_2.3.1
C 8 0.018 0.009 International_Table_Volume_IV_Table_2.3.1
H 32 0.000 0.000 International_Table_Volume_IV_Table_2.3.1
